data_4128615
loop_
_publ_author_name
'Thomas, William P.'
'Schatz, Devon J.'
'George, David T.'
'Pronin, Sergey V.'

_publ_section_title
;
 A Radical-Polar Crossover Annulation To Access Terpenoid Motifs.
;
_journal_issue 31
_journal_name_full 'Journal of the American Chemical Society'
_journal_page_first 12246
_journal_page_last 12250
_journal_paper_doi 10.1021/jacs.9b07346
_journal_volume 141
_journal_year 2019
_chemical_formula_sum 'C16 H22 O3'
_chemical_formula_weight 262.33
_space_group_crystal_system triclinic
_space_group_IT_number 2
_space_group_name_Hall '-P 1'
_space_group_name_H-M_alt 'P -1'
_atom_sites_solution_hydrogens mixed
_atom_sites_solution_primary 'dual space'
_atom_sites_solution_secondary difmap
_audit_creation_method SHELXL-2014/7
_cell_angle_alpha 87.3040(9)
_cell_angle_beta 75.4289(9)
_cell_angle_gamma 76.0963(9)
_cell_formula_units_Z 6
_cell_length_a 12.1239(8)
_cell_length_b 13.1282(9)
_cell_length_c 14.4151(10)
_cell_measurement_reflns_used 8597
_cell_measurement_temperature 133(2)
_cell_measurement_theta_max 28.17
_cell_measurement_theta_min 2.18
_cell_volume 2155.3(3)
_computing_cell_refinement 'Bruker SAINT 8.34a, 2013'
_computing_data_collection 'Bruker APEX2 2014.11-0, 2014'
_computing_data_reduction 'Bruker SAINT 8.34a, 2013'
_computing_molecular_graphics 'Bruker SHELXTL'
_computing_publication_material 'Bruker SHELXTL'
_computing_structure_refinement 'SHELXL-2014/7 (Sheldrick, 2014)'
_computing_structure_solution 'Bruker SHELXTL 2014/4'
_diffrn_ambient_temperature 133(2)
_diffrn_measured_fraction_theta_full 0.996
_diffrn_measured_fraction_theta_max 0.947
_diffrn_measurement_device_type 'Bruker SMART APEX II CCD'
_diffrn_measurement_method '\f and \w scans'
_diffrn_radiation_type MoK\a
_diffrn_radiation_wavelength 0.71073
_diffrn_reflns_av_R_equivalents 0.0273
_diffrn_reflns_av_unetI/netI 0.0389
_diffrn_reflns_Laue_measured_fraction_full 0.996
_diffrn_reflns_Laue_measured_fraction_max 0.947
_diffrn_reflns_limit_h_max 16
_diffrn_reflns_limit_h_min -16
_diffrn_reflns_limit_k_max 17
_diffrn_reflns_limit_k_min -17
_diffrn_reflns_limit_l_max 19
_diffrn_reflns_limit_l_min -18
_diffrn_reflns_number 25547
_diffrn_reflns_point_group_measured_fraction_full 0.996
_diffrn_reflns_point_group_measured_fraction_max 0.947
_diffrn_reflns_theta_full 25.500
_diffrn_reflns_theta_max 28.299
_diffrn_reflns_theta_min 1.598
_diffrn_source 'fine-focus sealed tube'
_exptl_absorpt_coefficient_mu 0.082
_exptl_absorpt_correction_T_max 0.8621
_exptl_absorpt_correction_T_min 0.8090
_exptl_absorpt_correction_type multi-scan
_exptl_absorpt_process_details 'Bruker SADABS 2014/5'
_exptl_crystal_colour colorless
_exptl_crystal_density_diffrn 1.213
_exptl_crystal_density_meas ?
_exptl_crystal_density_method not_measured
_exptl_crystal_description prism
_exptl_crystal_F_000 852
_exptl_crystal_size_max 0.410
_exptl_crystal_size_mid 0.276
_exptl_crystal_size_min 0.230
_refine_diff_density_max 1.192
_refine_diff_density_min -0.406
_refine_diff_density_rms 0.059
_refine_ls_extinction_method none
_refine_ls_goodness_of_fit_ref 1.023
_refine_ls_hydrogen_treatment mixed
_refine_ls_matrix_type full
_refine_ls_number_parameters 564
_refine_ls_number_reflns 10157
_refine_ls_number_restraints 0
_refine_ls_restrained_S_all 1.023
_refine_ls_R_factor_all 0.0882
_refine_ls_R_factor_gt 0.0622
_refine_ls_shift/su_max 0.000
_refine_ls_shift/su_mean 0.000
_refine_ls_structure_factor_coef Fsqd
_refine_ls_weighting_details 'w=1/[\s^2^(Fo^2^)+(0.0841P)^2^+1.5504P] where P=(Fo^2^+2Fc^2^)/3'
_refine_ls_weighting_scheme calc
_refine_ls_wR_factor_gt 0.1582
_refine_ls_wR_factor_ref 0.1758
_reflns_Friedel_coverage 0.000
_reflns_number_gt 7437
_reflns_number_total 10157
_reflns_threshold_expression 'I > 2\s(I)'
_cod_data_source_file ja9b07346_si_002.cif
_cod_data_source_block svp13
_cod_depositor_comments
;
The following automatic conversions were performed:

data item '_exptl_crystal_density_meas' value 'not_measured' was
changed to '?' -- the value is perceived as not measured.

Automatic conversion script
Id: cif_fix_values 6909 2019-04-08 15:41:33Z antanas 
;
_cod_database_code 4128615
_shelx_shelxl_version_number 2014/7
_shelx_space_group_comment
; 
The symmetry employed for this shelxl refinement is uniquely defined 
by the following loop, which should always be used as a source of 
symmetry information in preference to the above space-group names. 
They are only intended as comments. 
;
_shelx_estimated_absorpt_t_min 0.967
_shelx_estimated_absorpt_t_max 0.981
_exptl_absorpt_special_details
; 
Reflections not merged 
25586 Corrected reflections written to file svp13s.hkl 
Estimated minimum and maximum transmission:  0.8090  0.8621 
The ratio (0.9384) of these values is more reliable than their absolute values 
Additional spherical absorption correction applied with mu*r =  0.1000 
Lambda/2 correction factor = 0.00150 
;

loop_
_space_group_symop_operation_xyz
'x, y, z'
'-x, -y, -z'

loop_
_atom_site_label
_atom_site_type_symbol
_atom_site_fract_x
_atom_site_fract_y
_atom_site_fract_z
_atom_site_U_iso_or_equiv
_atom_site_adp_type
_atom_site_occupancy
_atom_site_site_symmetry_order
_atom_site_calc_flag
_atom_site_refinement_flags_posn
_atom_site_refinement_flags_adp
_atom_site_refinement_flags_occupancy
_atom_site_disorder_assembly
_atom_site_disorder_group
O1 O 0.94514(12) 0.24003(10) 0.10921(10) 0.0234(3) Uani 1 1 d . . . . .
O2 O 0.98835(13) 0.37733(11) 0.02395(10) 0.0238(3) Uani 1 1 d . . . . .
H2 H 1.047(3) 0.323(3) -0.017(2) 0.063(9) Uiso 1 1 d . . . . .
O3 O 0.74936(12) 0.59275(11) 0.21232(10) 0.0215(3) Uani 1 1 d . . . . .
H3 H 0.751(2) 0.655(2) 0.197(2) 0.043(8) Uiso 1 1 d . . . . .
C1 C 0.83367(15) 0.41114(13) 0.16894(12) 0.0153(3) Uani 1 1 d . . . . .
C2 C 0.71776(16) 0.37603(14) 0.19172(13) 0.0182(4) Uani 1 1 d . . . . .
H2A H 0.6658 0.4136 0.2505 0.022 Uiso 1 1 calc R U . . .
H2B H 0.7346 0.3002 0.2061 0.022 Uiso 1 1 calc R U . . .
C3 C 0.65030(17) 0.39413(16) 0.11255(14) 0.0224(4) Uani 1 1 d . . . . .
C4 C 0.63533(18) 0.50934(16) 0.08193(15) 0.0257(4) Uani 1 1 d . . . . .
H4A H 0.5977 0.5200 0.0276 0.031 Uiso 1 1 calc R U . . .
H4B H 0.5826 0.5549 0.1358 0.031 Uiso 1 1 calc R U . . .
C5 C 0.75215(18) 0.54233(15) 0.05199(14) 0.0225(4) Uani 1 1 d . . . . .
H5A H 0.8023 0.5016 -0.0058 0.027 Uiso 1 1 calc R U . . .
H5B H 0.7372 0.6176 0.0353 0.027 Uiso 1 1 calc R U . . .
C6 C 0.81634(16) 0.52445(14) 0.13161(13) 0.0168(4) Uani 1 1 d . . . . .
H6A H 0.8947 0.5412 0.1074 0.020 Uiso 1 1 calc R U . . .
C7 C 0.92703(16) 0.33520(14) 0.09668(13) 0.0172(4) Uani 1 1 d . . . . .
C8 C 0.88094(16) 0.40016(15) 0.26113(13) 0.0186(4) Uani 1 1 d . . . . .
H8A H 0.8217 0.4447 0.3127 0.022 Uiso 1 1 calc R U . . .
H8B H 0.8903 0.3264 0.2824 0.022 Uiso 1 1 calc R U . . .
C9 C 0.99650(17) 0.43039(15) 0.24845(13) 0.0203(4) Uani 1 1 d . . . . .
C10 C 0.99922(19) 0.53424(17) 0.26181(17) 0.0301(5) Uani 1 1 d . . . . .
H10A H 0.9277 0.5856 0.2821 0.036 Uiso 1 1 calc R U . . .
C11 C 1.1049(2) 0.56356(19) 0.24595(19) 0.0366(5) Uani 1 1 d . . . . .
H11A H 1.1051 0.6348 0.2544 0.044 Uiso 1 1 calc R U . . .
C12 C 1.2099(2) 0.48960(19) 0.21787(16) 0.0332(5) Uani 1 1 d . . . . .
H12A H 1.2822 0.5099 0.2066 0.040 Uiso 1 1 calc R U . . .
C13 C 1.20891(19) 0.38625(19) 0.20634(16) 0.0315(5) Uani 1 1 d . . . . .
H13A H 1.2808 0.3348 0.1884 0.038 Uiso 1 1 calc R U . . .
C14 C 1.10282(18) 0.35695(17) 0.22095(15) 0.0257(4) Uani 1 1 d . . . . .
H14A H 1.1032 0.2856 0.2120 0.031 Uiso 1 1 calc R U . . .
C15 C 0.7119(2) 0.32100(17) 0.02526(15) 0.0290(5) Uani 1 1 d . . . . .
H15A H 0.6625 0.3312 -0.0203 0.044 Uiso 1 1 calc R U . . .
H15B H 0.7252 0.2479 0.0462 0.044 Uiso 1 1 calc R U . . .
H15C H 0.7873 0.3373 -0.0058 0.044 Uiso 1 1 calc R U . . .
C16 C 0.52956(19) 0.3716(2) 0.15517(17) 0.0331(5) Uani 1 1 d . . . . .
H16A H 0.4887 0.4173 0.2113 0.050 Uiso 1 1 calc R U . . .
H16B H 0.5392 0.2981 0.1745 0.050 Uiso 1 1 calc R U . . .
H16C H 0.4835 0.3851 0.1070 0.050 Uiso 1 1 calc R U . . .
O4 O 1.14221(13) 0.23483(10) -0.09816(10) 0.0260(3) Uani 1 1 d . . . . .
O5 O 1.09040(15) 0.09991(11) -0.01302(11) 0.0314(4) Uani 1 1 d . . . . .
H5 H 1.047(3) 0.150(2) 0.029(2) 0.046(8) Uiso 1 1 d . . . . .
O6 O 1.35321(14) 0.03973(12) -0.32290(10) 0.0280(3) Uani 1 1 d . . . . .
H6 H 1.393(3) 0.070(3) -0.362(2) 0.058(10) Uiso 1 1 d . . . . .
C17 C 1.21626(18) 0.05889(14) -0.16833(13) 0.0214(4) Uani 1 1 d . . . . .
C18 C 1.13989(17) -0.01256(14) -0.18818(14) 0.0209(4) Uani 1 1 d . . . . .
H18A H 1.1925 -0.0740 -0.2265 0.025 Uiso 1 1 calc R U . . .
H18B H 1.1012 -0.0390 -0.1261 0.025 Uiso 1 1 calc R U . . .
C19 C 1.04441(19) 0.03797(16) -0.24099(15) 0.0265(4) Uani 1 1 d . . . . .
C20 C 1.1014(2) 0.09233(16) -0.33135(15) 0.0287(5) Uani 1 1 d . . . . .
H20A H 1.1553 0.0381 -0.3776 0.034 Uiso 1 1 calc R U . . .
H20B H 1.0394 0.1310 -0.3619 0.034 Uiso 1 1 calc R U . . .
C21 C 1.1698(2) 0.16867(16) -0.31018(15) 0.0313(5) Uani 1 1 d . . . . .
H21A H 1.2064 0.1987 -0.3711 0.038 Uiso 1 1 calc R U . . .
H21B H 1.1146 0.2271 -0.2693 0.038 Uiso 1 1 calc R U . . .
C22 C 1.2643(2) 0.11610(15) -0.26004(14) 0.0258(4) Uani 1 1 d . . . . .
H22A H 1.3010 0.1707 -0.2426 0.031 Uiso 1 1 calc R U . . .
C23 C 1.14598(19) 0.14037(15) -0.09071(14) 0.0238(4) Uani 1 1 d . . . . .
C24 C 1.31756(18) -0.01055(15) -0.12865(14) 0.0228(4) Uani 1 1 d . . . . .
H24A H 1.2824 -0.0374 -0.0655 0.027 Uiso 1 1 calc R U . . .
H24B H 1.3554 -0.0720 -0.1722 0.027 Uiso 1 1 calc R U . . .
C25 C 1.4131(2) 0.04134(17) -0.11636(17) 0.0350(5) Uani 1 1 d . . . . .
C26 C 1.3965(3) 0.1120(2) -0.04384(19) 0.0428(6) Uani 1 1 d . . . . .
H26A H 1.3228 0.1290 0.0017 0.051 Uiso 1 1 calc R U . . .
C27 C 1.4860(3) 0.1602(2) -0.0350(2) 0.0502(7) Uani 1 1 d . . . . .
H27A H 1.4715 0.2114 0.0139 0.060 Uiso 1 1 calc R U . . .
C28 C 1.5951(3) 0.1317(2) -0.0987(2) 0.0557(8) Uani 1 1 d . . . . .
H28A H 1.6564 0.1626 -0.0930 0.067 Uiso 1 1 calc R U . . .
C29 C 1.6154(3) 0.0588(3) -0.1703(2) 0.0589(8) Uani 1 1 d . . . . .
H29A H 1.6908 0.0389 -0.2132 0.071 Uiso 1 1 calc R U . . .
C30 C 1.5260(3) 0.0142(2) -0.18010(19) 0.0478(7) Uani 1 1 d . . . . .
H30A H 1.5407 -0.0353 -0.2304 0.057 Uiso 1 1 calc R U . . .
C31 C 0.9969(2) -0.05004(18) -0.27139(17) 0.0331(5) Uani 1 1 d . . . . .
H31A H 0.9420 -0.0209 -0.3108 0.050 Uiso 1 1 calc R U . . .
H31B H 0.9563 -0.0820 -0.2142 0.050 Uiso 1 1 calc R U . . .
H31C H 1.0622 -0.1034 -0.3086 0.050 Uiso 1 1 calc R U . . .
C32 C 0.9417(2) 0.11610(18) -0.17648(17) 0.0361(5) Uani 1 1 d . . . . .
H32A H 0.9687 0.1767 -0.1619 0.054 Uiso 1 1 calc R U . . .
H32B H 0.9119 0.0818 -0.1167 0.054 Uiso 1 1 calc R U . . .
H32C H 0.8789 0.1396 -0.2097 0.054 Uiso 1 1 calc R U . . .
O7 O 0.4819(2) 0.90266(19) 0.47500(18) 0.0243(5) Uani 0.55 1 d . . P A 1
O7B O 0.5844(3) 0.7642(3) 0.3569(2) 0.0277(8) Uani 0.45 1 d . . P B 2
O8 O 0.34908(16) 0.85654(14) 0.60967(11) 0.0381(4) Uani 1 1 d . . . . .
H8 H 0.349(3) 0.918(3) 0.627(2) 0.061(10) Uiso 1 1 d . . . . .
O9 O 0.57763(13) 0.59244(11) 0.37971(11) 0.0268(3) Uani 1 1 d . . . . .
H9 H 0.623(3) 0.586(2) 0.328(2) 0.052(9) Uiso 1 1 d . . . . .
C33 C 0.45658(17) 0.72003(15) 0.49766(13) 0.0206(4) Uani 1 1 d . . . . .
C34 C 0.34709(17) 0.67659(18) 0.50628(14) 0.0266(4) Uani 1 1 d . . . . .
H34A H 0.2974 0.6904 0.5725 0.032 Uiso 1 1 calc R U . . .
H34B H 0.3729 0.5995 0.4968 0.032 Uiso 1 1 calc R U . . .
C35 C 0.27075(18) 0.72117(17) 0.43611(15) 0.0271(4) Uani 1 1 d . . . . .
C36 C 0.3446(3) 0.6984(2) 0.33251(17) 0.0490(7) Uani 1 1 d . . . . .
H36A H 0.2990 0.7336 0.2870 0.059 Uiso 1 1 calc R U . C 1
H36B H 0.3665 0.6219 0.3190 0.059 Uiso 1 1 calc R U . C 1
C37 C 0.4662(3) 0.7441(3) 0.3198(2) 0.0232(7) Uani 0.55 1 d . . P B 1
H37A H 0.5176 0.7250 0.2549 0.028 Uiso 0.55 1 calc R U P B 1
H37B H 0.4433 0.8216 0.3250 0.028 Uiso 0.55 1 calc R U P B 1
C37B C 0.3290(4) 0.8880(4) 0.4503(4) 0.0289(10) Uani 0.45 1 d . . P A 2
H37C H 0.2972 0.9633 0.4676 0.035 Uiso 0.45 1 calc R U P A 2
H37D H 0.3764 0.8845 0.3832 0.035 Uiso 0.45 1 calc R U P A 2
C38 C 0.53896(18) 0.69914(15) 0.39785(14) 0.0224(4) Uani 1 1 d . . . . .
H38A H 0.603(3) 0.730(2) 0.389(2) 0.027 Uiso 1 1 d . U . D -2
C39 C 0.4233(2) 0.83778(17) 0.52019(15) 0.0375(6) Uani 1 1 d . . . . .
C40 C 0.52277(18) 0.66437(16) 0.57299(14) 0.0237(4) Uani 1 1 d . . . . .
H40A H 0.4692 0.6788 0.6377 0.028 Uiso 1 1 calc R U . . .
H40B H 0.5422 0.5876 0.5614 0.028 Uiso 1 1 calc R U . . .
C41 C 0.63425(19) 0.69701(16) 0.57216(15) 0.0261(4) Uani 1 1 d . . . . .
C42 C 0.6319(2) 0.78677(19) 0.62079(18) 0.0369(5) Uani 1 1 d . . . . .
H42A H 0.5591 0.8279 0.6563 0.044 Uiso 1 1 calc R U . . .
C43 C 0.7351(2) 0.8171(2) 0.6181(2) 0.0458(6) Uani 1 1 d . . . . .
H43A H 0.7317 0.8794 0.6508 0.055 Uiso 1 1 calc R U . . .
C44 C 0.8417(2) 0.7582(2) 0.56871(18) 0.0396(6) Uani 1 1 d . . . . .
H44A H 0.9117 0.7796 0.5669 0.048 Uiso 1 1 calc R U . . .
C45 C 0.8462(2) 0.6677(2) 0.52172(18) 0.0383(6) Uani 1 1 d . . . . .
H45A H 0.9197 0.6255 0.4887 0.046 Uiso 1 1 calc R U . . .
C46 C 0.7434(2) 0.63812(19) 0.52265(17) 0.0326(5) Uani 1 1 d . . . . .
H46A H 0.7475 0.5764 0.4888 0.039 Uiso 1 1 calc R U . . .
C47 C 0.1690(2) 0.6679(2) 0.4559(2) 0.0417(6) Uani 1 1 d . . . . .
H47A H 0.1268 0.6777 0.5236 0.063 Uiso 1 1 calc R U . . .
H47B H 0.1990 0.5928 0.4410 0.063 Uiso 1 1 calc R U . . .
H47C H 0.1154 0.6990 0.4158 0.063 Uiso 1 1 calc R U . . .
C48 C 0.2202(2) 0.83943(18) 0.45128(17) 0.0338(5) Uani 1 1 d . . . . .
H48A H 0.2844 0.8754 0.4389 0.051 Uiso 1 1 calc R U . A -2
H48B H 0.1702 0.8650 0.4072 0.051 Uiso 1 1 calc R U . A -2
H48C H 0.1735 0.8536 0.5175 0.051 Uiso 1 1 calc R U . A -2

loop_
_atom_site_aniso_label
_atom_site_aniso_U_11
_atom_site_aniso_U_22
_atom_site_aniso_U_33
_atom_site_aniso_U_23
_atom_site_aniso_U_13
_atom_site_aniso_U_12
O1 0.0286(7) 0.0164(6) 0.0211(7) -0.0010(5) -0.0004(6) -0.0032(5)
O2 0.0268(7) 0.0185(7) 0.0197(7) -0.0023(5) 0.0059(6) -0.0051(6)
O3 0.0218(7) 0.0171(7) 0.0211(7) -0.0050(5) 0.0012(5) -0.0019(5)
C1 0.0155(8) 0.0160(8) 0.0130(8) -0.0003(6) -0.0009(7) -0.0039(7)
C2 0.0184(9) 0.0200(9) 0.0163(9) 0.0012(7) -0.0023(7) -0.0071(7)
C3 0.0206(9) 0.0285(10) 0.0205(9) 0.0013(8) -0.0057(8) -0.0098(8)
C4 0.0236(10) 0.0303(11) 0.0251(10) 0.0040(8) -0.0104(8) -0.0058(8)
C5 0.0262(10) 0.0204(9) 0.0205(9) 0.0031(7) -0.0059(8) -0.0052(8)
C6 0.0168(9) 0.0162(8) 0.0148(8) -0.0012(6) 0.0006(7) -0.0037(7)
C7 0.0184(9) 0.0184(9) 0.0143(8) -0.0022(7) -0.0018(7) -0.0049(7)
C8 0.0191(9) 0.0210(9) 0.0135(8) -0.0002(7) -0.0011(7) -0.0035(7)
C9 0.0218(9) 0.0263(10) 0.0139(8) 0.0006(7) -0.0064(7) -0.0058(8)
C10 0.0271(11) 0.0271(11) 0.0387(12) -0.0079(9) -0.0148(9) -0.0031(8)
C11 0.0384(13) 0.0314(12) 0.0497(15) -0.0019(10) -0.0233(11) -0.0132(10)
C12 0.0278(11) 0.0458(13) 0.0334(12) 0.0035(10) -0.0143(9) -0.0163(10)
C13 0.0221(10) 0.0399(12) 0.0311(11) -0.0034(9) -0.0070(9) -0.0033(9)
C14 0.0230(10) 0.0267(10) 0.0270(10) -0.0016(8) -0.0072(8) -0.0035(8)
C15 0.0358(12) 0.0326(11) 0.0236(10) -0.0025(8) -0.0088(9) -0.0153(9)
C16 0.0254(11) 0.0473(14) 0.0329(12) 0.0070(10) -0.0114(9) -0.0174(10)
O4 0.0369(8) 0.0153(6) 0.0221(7) -0.0043(5) -0.0023(6) -0.0034(6)
O5 0.0479(10) 0.0181(7) 0.0189(7) -0.0021(6) 0.0031(7) -0.0016(7)
O6 0.0338(8) 0.0337(8) 0.0180(7) -0.0048(6) 0.0025(6) -0.0192(7)
C17 0.0320(11) 0.0130(8) 0.0166(9) -0.0022(7) -0.0022(8) -0.0039(7)
C18 0.0261(10) 0.0144(8) 0.0197(9) -0.0006(7) -0.0021(8) -0.0038(7)
C19 0.0296(11) 0.0214(10) 0.0263(10) 0.0033(8) -0.0074(9) -0.0022(8)
C20 0.0370(12) 0.0245(10) 0.0251(10) 0.0027(8) -0.0103(9) -0.0056(9)
C21 0.0529(14) 0.0193(10) 0.0227(10) 0.0042(8) -0.0101(10) -0.0102(9)
C22 0.0460(13) 0.0172(9) 0.0167(9) -0.0009(7) -0.0055(9) -0.0140(9)
C23 0.0337(11) 0.0165(9) 0.0182(9) -0.0010(7) -0.0046(8) -0.0019(8)
C24 0.0312(11) 0.0159(9) 0.0211(9) -0.0007(7) -0.0050(8) -0.0068(8)
C25 0.0557(15) 0.0267(11) 0.0339(12) 0.0106(9) -0.0244(11) -0.0192(10)
C26 0.0509(16) 0.0385(13) 0.0409(14) -0.0055(11) -0.0200(12) -0.0039(12)
C27 0.0578(18) 0.0365(14) 0.0680(19) -0.0002(13) -0.0348(16) -0.0129(12)
C28 0.080(2) 0.0601(18) 0.0487(17) 0.0124(14) -0.0304(16) -0.0441(17)
C29 0.0611(19) 0.090(2) 0.0376(15) -0.0005(15) -0.0069(14) -0.0461(18)
C30 0.0504(16) 0.0667(18) 0.0333(13) -0.0070(12) -0.0041(12) -0.0319(14)
C31 0.0349(12) 0.0317(11) 0.0377(13) 0.0074(9) -0.0162(10) -0.0109(9)
C32 0.0329(12) 0.0335(12) 0.0355(13) 0.0055(10) -0.0071(10) 0.0020(10)
O7 0.0227(13) 0.0202(12) 0.0224(13) -0.0016(10) 0.0033(10) 0.0002(10)
O7B 0.0287(18) 0.0269(18) 0.0236(17) -0.0009(13) 0.0049(14) -0.0107(14)
O8 0.0468(10) 0.0339(9) 0.0239(8) -0.0139(7) -0.0049(7) 0.0073(8)
O9 0.0260(8) 0.0237(7) 0.0230(8) -0.0068(6) 0.0055(6) -0.0024(6)
C33 0.0222(9) 0.0195(9) 0.0158(9) -0.0009(7) 0.0000(7) -0.0014(7)
C34 0.0192(10) 0.0371(11) 0.0192(10) 0.0039(8) 0.0019(8) -0.0063(8)
C35 0.0238(10) 0.0321(11) 0.0230(10) -0.0014(8) -0.0042(8) -0.0033(8)
C36 0.074(2) 0.0369(13) 0.0207(11) -0.0016(10) -0.0033(12) 0.0079(13)
C37 0.0240(18) 0.0262(18) 0.0118(15) -0.0010(13) 0.0039(13) -0.0001(14)
C37B 0.031(2) 0.021(2) 0.035(3) -0.0006(19) -0.006(2) -0.0084(19)
C38 0.0196(9) 0.0199(9) 0.0232(10) -0.0037(7) 0.0027(8) -0.0041(8)
C39 0.0587(16) 0.0216(10) 0.0168(10) -0.0031(8) 0.0062(10) 0.0043(10)
C40 0.0268(10) 0.0240(10) 0.0194(9) 0.0024(7) -0.0042(8) -0.0063(8)
C41 0.0278(11) 0.0279(10) 0.0230(10) 0.0075(8) -0.0073(8) -0.0077(8)
C42 0.0308(12) 0.0387(13) 0.0400(13) -0.0052(10) -0.0027(10) -0.0110(10)
C43 0.0415(14) 0.0455(15) 0.0547(17) -0.0047(12) -0.0085(12) -0.0211(12)
C44 0.0321(12) 0.0544(15) 0.0387(13) 0.0154(11) -0.0141(10) -0.0195(11)
C45 0.0257(11) 0.0522(15) 0.0342(13) 0.0107(11) -0.0094(10) -0.0037(10)
C46 0.0301(12) 0.0350(12) 0.0316(12) 0.0055(9) -0.0117(9) -0.0022(9)
C47 0.0407(14) 0.0466(14) 0.0466(15) 0.0050(12) -0.0213(12) -0.0166(12)
C48 0.0246(11) 0.0356(12) 0.0359(12) -0.0050(10) -0.0007(9) -0.0033(9)

loop_
_atom_type_symbol
_atom_type_description
_atom_type_scat_dispersion_real
_atom_type_scat_dispersion_imag
_atom_type_scat_source
C C 0.0033 0.0016 'International Tables Vol C Tables 4.2.6.8 and 6.1.1.4'
H H 0.0000 0.0000 'International Tables Vol C Tables 4.2.6.8 and 6.1.1.4'
O O 0.0106 0.0060 'International Tables Vol C Tables 4.2.6.8 and 6.1.1.4'

loop_
_geom_angle_atom_site_label_1
_geom_angle_atom_site_label_2
_geom_angle_atom_site_label_3
_geom_angle
C7 C1 C2 109.80(14)
C7 C1 C6 111.24(14)
C2 C1 C6 110.73(14)
C7 C1 C8 104.49(14)
C2 C1 C8 108.73(14)
C6 C1 C8 111.65(14)
C1 C2 C3 116.03(15)
C16 C3 C15 108.06(17)
C16 C3 C4 109.53(17)
C15 C3 C4 110.18(17)
C16 C3 C2 107.67(16)
C15 C3 C2 112.61(17)
C4 C3 C2 108.72(16)
C5 C4 C3 112.65(16)
C6 C5 C4 111.61(16)
O3 C6 C5 109.53(15)
O3 C6 C1 106.96(14)
C5 C6 C1 113.09(15)
O1 C7 O2 122.76(16)
O1 C7 C1 120.87(16)
O2 C7 C1 116.32(15)
C9 C8 C1 114.44(14)
C14 C9 C10 117.97(18)
C14 C9 C8 121.45(17)
C10 C9 C8 120.56(17)
C11 C10 C9 120.9(2)
C12 C11 C10 120.3(2)
C13 C12 C11 119.5(2)
C12 C13 C14 120.2(2)
C9 C14 C13 121.02(19)
C23 C17 C22 108.78(15)
C23 C17 C18 110.98(16)
C22 C17 C18 110.85(16)
C23 C17 C24 106.53(16)
C22 C17 C24 111.42(17)
C18 C17 C24 108.20(15)
C19 C18 C17 116.48(16)
C31 C19 C32 108.32(19)
C31 C19 C20 109.09(18)
C32 C19 C20 110.89(17)
C31 C19 C18 107.90(16)
C32 C19 C18 112.04(18)
C20 C19 C18 108.52(17)
C21 C20 C19 113.20(17)
C22 C21 C20 112.28(17)
O6 C22 C21 110.06(16)
O6 C22 C17 107.49(15)
C21 C22 C17 112.67(18)
O4 C23 O5 122.55(18)
O4 C23 C17 124.08(18)
O5 C23 C17 113.37(16)
C25 C24 C17 117.02(16)
C26 C25 C30 117.3(2)
C26 C25 C24 123.2(2)
C30 C25 C24 119.5(2)
C25 C26 C27 122.0(3)
C28 C27 C26 118.9(3)
C29 C28 C27 120.4(3)
C28 C29 C30 120.2(3)
C29 C30 C25 121.1(3)
C38 C33 C39 109.48(16)
C38 C33 C34 111.17(16)
C39 C33 C34 111.48(18)
C38 C33 C40 108.89(16)
C39 C33 C40 107.26(17)
C34 C33 C40 108.44(15)
C33 C34 C35 116.18(17)
C47 C35 C48 108.06(18)
C47 C35 C36 110.3(2)
C48 C35 C36 109.74(19)
C47 C35 C34 107.77(18)
C48 C35 C34 111.40(18)
C36 C35 C34 109.53(18)
C35 C36 C37 108.1(2)
C38 C37 C36 113.3(2)
C48 C37B C39 121.0(3)
O7B C38 O9 125.6(2)
O7B C38 C33 121.3(2)
O9 C38 C33 110.12(16)
O9 C38 C37 105.42(19)
C33 C38 C37 108.77(18)
O7 C39 O8 124.1(2)
O7 C39 C33 123.5(2)
O8 C39 C33 109.47(18)
O8 C39 C37B 100.7(2)
C33 C39 C37B 103.6(2)
C41 C40 C33 114.90(16)
C42 C41 C46 117.5(2)
C42 C41 C40 121.29(19)
C46 C41 C40 121.2(2)
C41 C42 C43 120.8(2)
C44 C43 C42 120.8(2)
C43 C44 C45 119.3(2)
C44 C45 C46 120.1(2)
C45 C46 C41 121.4(2)
C35 C48 C37B 105.6(2)

loop_
_geom_bond_atom_site_label_1
_geom_bond_atom_site_label_2
_geom_bond_distance
O1 C7 1.228(2)
O2 C7 1.307(2)
O3 C6 1.446(2)
C1 C7 1.524(2)
C1 C2 1.536(2)
C1 C6 1.542(2)
C1 C8 1.562(2)
C2 C3 1.542(3)
C3 C16 1.531(3)
C3 C15 1.536(3)
C3 C4 1.537(3)
C4 C5 1.533(3)
C5 C6 1.521(3)
C8 C9 1.512(3)
C9 C14 1.389(3)
C9 C10 1.395(3)
C10 C11 1.386(3)
C11 C12 1.383(3)
C12 C13 1.378(3)
C13 C14 1.393(3)
O4 C23 1.231(2)
O5 C23 1.314(2)
O6 C22 1.436(3)
C17 C23 1.522(3)
C17 C22 1.543(3)
C17 C18 1.548(3)
C17 C24 1.560(3)
C18 C19 1.545(3)
C19 C31 1.534(3)
C19 C32 1.537(3)
C19 C20 1.543(3)
C20 C21 1.529(3)
C21 C22 1.518(3)
C24 C25 1.526(3)
C25 C26 1.375(3)
C25 C30 1.417(4)
C26 C27 1.415(4)
C27 C28 1.384(5)
C28 C29 1.376(4)
C29 C30 1.388(4)
O7 C39 1.289(3)
O7B C38 1.182(4)
O8 C39 1.369(3)
O9 C38 1.381(2)
C33 C38 1.525(3)
C33 C39 1.530(3)
C33 C34 1.542(3)
C33 C40 1.562(3)
C34 C35 1.542(3)
C35 C47 1.521(3)
C35 C48 1.530(3)
C35 C36 1.537(3)
C36 C37 1.687(5)
C37 C38 1.606(4)
C37B C48 1.595(5)
C37B C39 1.706(6)
C40 C41 1.510(3)
C41 C42 1.390(3)
C41 C46 1.394(3)
C42 C43 1.392(3)
C43 C44 1.372(4)
C44 C45 1.378(4)
C45 C46 1.388(3)

loop_
_geom_hbond_atom_site_label_D
_geom_hbond_atom_site_label_H
_geom_hbond_atom_site_label_A
_geom_hbond_distance_DH
_geom_hbond_distance_HA
_geom_hbond_distance_DA
_geom_hbond_angle_DHA
_geom_hbond_site_symmetry_A
O2 H2 O4 0.97(3) 1.69(3) 2.6568(19) 174(3) .
O3 H3 O4 0.84(3) 2.36(3) 3.090(2) 146(2) 2_765
C6 H6A O2 1.00 2.43 3.290(2) 143.2 2_765
O5 H5 O1 0.89(3) 1.72(3) 2.603(2) 171(3) .
O6 H6 O7 0.80(3) 2.01(3) 2.782(3) 161(3) 2_765
O6 H6 O7B 0.80(3) 2.27(3) 2.841(4) 129(3) 2_765
O8 H8 O6 0.85(3) 1.81(3) 2.652(2) 173(3) 1_466
O9 H9 O3 0.80(3) 1.98(3) 2.763(2) 167(3) .

loop_
_geom_torsion_atom_site_label_1
_geom_torsion_atom_site_label_2
_geom_torsion_atom_site_label_3
_geom_torsion_atom_site_label_4
_geom_torsion
C7 C1 C2 C3 -73.4(2)
C6 C1 C2 C3 49.8(2)
C8 C1 C2 C3 172.83(15)
C1 C2 C3 C16 -170.61(16)
C1 C2 C3 C15 70.4(2)
C1 C2 C3 C4 -52.0(2)
C16 C3 C4 C5 171.72(17)
C15 C3 C4 C5 -69.5(2)
C2 C3 C4 C5 54.3(2)
C3 C4 C5 C6 -57.0(2)
C4 C5 C6 O3 -65.4(2)
C4 C5 C6 C1 53.8(2)
C7 C1 C6 O3 -166.30(14)
C2 C1 C6 O3 71.31(18)
C8 C1 C6 O3 -50.00(18)
C7 C1 C6 C5 73.05(19)
C2 C1 C6 C5 -49.34(19)
C8 C1 C6 C5 -170.66(15)
C2 C1 C7 O1 -49.8(2)
C6 C1 C7 O1 -172.76(17)
C8 C1 C7 O1 66.6(2)
C2 C1 C7 O2 132.68(17)
C6 C1 C7 O2 9.8(2)
C8 C1 C7 O2 -110.86(17)
C7 C1 C8 C9 61.75(19)
C2 C1 C8 C9 178.95(15)
C6 C1 C8 C9 -58.6(2)
C1 C8 C9 C14 -90.7(2)
C1 C8 C9 C10 87.6(2)
C14 C9 C10 C11 1.5(3)
C8 C9 C10 C11 -176.9(2)
C9 C10 C11 C12 -1.0(4)
C10 C11 C12 C13 -0.4(4)
C11 C12 C13 C14 1.3(3)
C10 C9 C14 C13 -0.5(3)
C8 C9 C14 C13 177.83(19)
C12 C13 C14 C9 -0.8(3)
C23 C17 C18 C19 71.6(2)
C22 C17 C18 C19 -49.4(2)
C24 C17 C18 C19 -171.85(16)
C17 C18 C19 C31 168.61(17)
C17 C18 C19 C32 -72.2(2)
C17 C18 C19 C20 50.5(2)
C31 C19 C20 C21 -170.21(18)
C32 C19 C20 C21 70.6(2)
C18 C19 C20 C21 -52.9(2)
C19 C20 C21 C22 56.7(2)
C20 C21 C22 O6 66.0(2)
C20 C21 C22 C17 -54.0(2)
C23 C17 C22 O6 165.55(16)
C18 C17 C22 O6 -72.2(2)
C24 C17 C22 O6 48.4(2)
C23 C17 C22 C21 -73.0(2)
C18 C17 C22 C21 49.3(2)
C24 C17 C22 C21 169.83(16)
C22 C17 C23 O4 -8.3(3)
C18 C17 C23 O4 -130.5(2)
C24 C17 C23 O4 111.9(2)
C22 C17 C23 O5 172.83(18)
C18 C17 C23 O5 50.6(2)
C24 C17 C23 O5 -67.0(2)
C23 C17 C24 C25 -68.4(2)
C22 C17 C24 C25 50.1(2)
C18 C17 C24 C25 172.24(17)
C17 C24 C25 C26 74.2(3)
C17 C24 C25 C30 -107.8(2)
C30 C25 C26 C27 3.0(4)
C24 C25 C26 C27 -179.0(2)
C25 C26 C27 C28 -3.0(4)
C26 C27 C28 C29 1.0(4)
C27 C28 C29 C30 0.9(5)
C28 C29 C30 C25 -0.9(5)
C26 C25 C30 C29 -1.0(4)
C24 C25 C30 C29 -179.1(3)
C38 C33 C34 C35 -59.4(2)
C39 C33 C34 C35 63.0(2)
C40 C33 C34 C35 -179.10(17)
C33 C34 C35 C47 179.56(18)
C33 C34 C35 C48 -62.1(2)
C33 C34 C35 C36 59.5(2)
C47 C35 C36 C37 -171.9(2)
C48 C35 C36 C37 69.2(2)
C34 C35 C36 C37 -53.4(3)
C35 C36 C37 C38 54.2(3)
C39 C33 C38 O7B 13.4(4)
C34 C33 C38 O7B 137.0(3)
C40 C33 C38 O7B -103.6(3)
C39 C33 C38 O9 174.96(18)
C34 C33 C38 O9 -61.4(2)
C40 C33 C38 O9 58.0(2)
C39 C33 C38 C37 -70.0(2)
C34 C33 C38 C37 53.6(2)
C40 C33 C38 C37 173.04(19)
C36 C37 C38 O9 64.5(3)
C36 C37 C38 C33 -53.6(3)
C38 C33 C39 O7 -18.6(3)
C34 C33 C39 O7 -142.1(3)
C40 C33 C39 O7 99.4(3)
C38 C33 C39 O8 179.84(19)
C34 C33 C39 O8 56.4(3)
C40 C33 C39 O8 -62.2(2)
C38 C33 C39 C37B 73.1(3)
C34 C33 C39 C37B -50.3(3)
C40 C33 C39 C37B -168.9(2)
C48 C37B C39 O8 -62.6(4)
C48 C37B C39 C33 50.7(4)
C38 C33 C40 C41 57.7(2)
C39 C33 C40 C41 -60.7(2)
C34 C33 C40 C41 178.78(16)
C33 C40 C41 C42 83.3(2)
C33 C40 C41 C46 -96.7(2)
C46 C41 C42 C43 1.3(4)
C40 C41 C42 C43 -178.8(2)
C41 C42 C43 C44 -1.1(4)
C42 C43 C44 C45 -0.3(4)
C43 C44 C45 C46 1.5(4)
C44 C45 C46 C41 -1.4(3)
C42 C41 C46 C45 0.0(3)
C40 C41 C46 C45 -179.9(2)
C47 C35 C48 C37B 169.0(2)
C36 C35 C48 C37B -70.7(3)
C34 C35 C48 C37B 50.8(3)
C39 C37B C48 C35 -50.6(4)
